data_7707571
loop_
_publ_author_name
'Chapple, Peter M.'
'Hamdoun, Ghanem'
'Roisnel, Thierry'
'Carpentier, Jean-Fran\,cois'
'Oulyadi, Hassan'
'Sarazin, Yann'

_publ_section_title
;
 Bis(imino)carbazolate lead(II) fluoride and related halides.
;
_journal_issue 26
_journal_name_full 'Dalton transactions (Cambridge, England : 2003)'
_journal_page_first 9021
_journal_page_last 9025
_journal_paper_doi 10.1039/d1dt01615f
_journal_volume 50
_journal_year 2021
_chemical_compound_source 'synthesis as described'
_chemical_formula_moiety 'C92 H116 F2 N6 Pb2'
_chemical_formula_sum 'C92 H116 F2 N6 Pb2'
_chemical_formula_weight 1758.28
_space_group_crystal_system triclinic
_space_group_IT_number 2
_space_group_name_Hall '-P 1'
_space_group_name_H-M_alt 'P -1'
_atom_sites_solution_hydrogens geom
_atom_sites_solution_primary dual
_atom_sites_solution_secondary difmap
_audit_update_record
;
2021-04-26 deposited with the CCDC.	2021-06-04 downloaded from the CCDC.
;
_cell_angle_alpha 69.237(2)
_cell_angle_beta 75.073(2)
_cell_angle_gamma 75.456(3)
_cell_formula_units_Z 1
_cell_length_a 13.0544(9)
_cell_length_b 13.2052(10)
_cell_length_c 13.3925(8)
_cell_measurement_reflns_used 9687
_cell_measurement_temperature 150(2)
_cell_measurement_theta_max 27.5026
_cell_measurement_theta_min 2.5442
_cell_measurement_wavelength 0.710730
_cell_volume 2053.0(2)
_computing_cell_refinement 'APEX3 (Bruker, 2015)'
_computing_data_collection 'Bruker APEX3 (Bruker, 2015)'
_computing_data_reduction 'SAINT (Bruker, 2014)'
_computing_molecular_graphics
;
   'SXGRAPH (L. Farrugia, 1999), Mercury (CSD, 2020)'
;
_computing_publication_material 'CRYSCALC (T. Roisnel, local program, 2020)'
_computing_structure_refinement 'SHELXL-2018_3 (Sheldrick, 2018)'
_computing_structure_solution 'SHELXT 2018_2 (Sheldrick, 2018)'
_diffrn_ambient_temperature 150(2)
_diffrn_detector '(CMOS) PHOTON 100'
_diffrn_detector_area_resol_mean 10.4167
_diffrn_measured_fraction_theta_full 0.997
_diffrn_measured_fraction_theta_max 0.995
_diffrn_measurement_device_type 'D8 VENTURE Bruker AXS'
_diffrn_measurement_method 'rotation images'
_diffrn_orient_matrix_UB_11 0.0760439
_diffrn_orient_matrix_UB_12 -0.0392752
_diffrn_orient_matrix_UB_13 -0.0125664
_diffrn_orient_matrix_UB_21 0.0265180
_diffrn_orient_matrix_UB_22 0.0669230
_diffrn_orient_matrix_UB_23 -0.0055699
_diffrn_orient_matrix_UB_31 -0.0014473
_diffrn_orient_matrix_UB_32 -0.0273782
_diffrn_orient_matrix_UB_33 0.0801063
_diffrn_radiation_monochromator 'multilayer monochromator'
_diffrn_radiation_probe x-ray
_diffrn_radiation_source 'Incoatec microfocus sealed tube'
_diffrn_radiation_type MoK\a
_diffrn_radiation_wavelength 0.71073
_diffrn_reflns_av_R_equivalents 0.0421
_diffrn_reflns_av_unetI/netI 0.0352
_diffrn_reflns_limit_h_max 16
_diffrn_reflns_limit_h_min -16
_diffrn_reflns_limit_k_max 17
_diffrn_reflns_limit_k_min -17
_diffrn_reflns_limit_l_max 14
_diffrn_reflns_limit_l_min -17
_diffrn_reflns_number 38513
_diffrn_reflns_theta_full 25.242
_diffrn_reflns_theta_max 27.522
_diffrn_reflns_theta_min 2.102
_diffrn_source_current 1.00
_diffrn_source_power 50.0
_diffrn_source_voltage 50.00
_exptl_absorpt_coefficient_mu 4.148
_exptl_absorpt_correction_T_max 0.959
_exptl_absorpt_correction_T_min 0.787
_exptl_absorpt_correction_type multi-scan
_exptl_absorpt_process_details
;
  [Sheldrick, G.M. (2014). SADABS Bruker AXS Inc., Madison, Wisconsin, USA]
;
_exptl_crystal_colour yellow
_exptl_crystal_density_diffrn 1.422
_exptl_crystal_description board
_exptl_crystal_F_000 892
_exptl_crystal_size_max 0.120
_exptl_crystal_size_mid 0.030
_exptl_crystal_size_min 0.010
_refine_diff_density_max 1.419
_refine_diff_density_min -0.802
_refine_diff_density_rms 0.115
_refine_ls_extinction_method none
_refine_ls_goodness_of_fit_ref 1.065
_refine_ls_hydrogen_treatment constr
_refine_ls_matrix_type full
_refine_ls_number_parameters 474
_refine_ls_number_reflns 9392
_refine_ls_number_restraints 0
_refine_ls_restrained_S_all 1.065
_refine_ls_R_factor_all 0.0313
_refine_ls_R_factor_gt 0.0258
_refine_ls_shift/su_max 0.006
_refine_ls_shift/su_mean 0.001
_refine_ls_structure_factor_coef Fsqd
_refine_ls_weighting_details 'w=1/[\s^2^(Fo^2^)+(0.0071P)^2^+4.4792P] where P=(Fo^2^+2Fc^2^)/3'
_refine_ls_weighting_scheme calc
_refine_ls_wR_factor_gt 0.0524
_refine_ls_wR_factor_ref 0.0544
_reflns_number_gt 8578
_reflns_number_total 9392
_reflns_threshold_expression >2sigma(I)
_cod_data_source_file d1dt01615f2.cif
_cod_data_source_block 5
_cod_depositor_comments 'Adding full bibliography for 7707569--7707575.cif.'
_cod_database_code 7707571

loop_
_space_group_symop_operation_xyz
'x, y, z'
'-x, -y, -z'

loop_
_atom_site_label
_atom_site_type_symbol
_atom_site_fract_x
_atom_site_fract_y
_atom_site_fract_z
_atom_site_U_iso_or_equiv
_atom_site_adp_type
_atom_site_occupancy
_atom_site_site_symmetry_order
_atom_site_calc_flag
_atom_site_refinement_flags_posn
_atom_site_refinement_flags_adp
_atom_site_refinement_flags_occupancy
_atom_site_disorder_assembly
_atom_site_disorder_group
Pb1 Pb 0.42709(2) 0.51736(2) 0.63596(2) 0.01352(3) Uani 1 1 d . . . . .
F1 F 0.47896(14) 0.39766(14) 0.53462(14) 0.0204(4) Uani 1 1 d . . . . .
N2 N 0.58420(18) 0.45205(18) 0.70691(19) 0.0121(5) Uani 1 1 d . . . . .
N11 N 0.39329(19) 0.3293(2) 0.7868(2) 0.0153(5) Uani 1 1 d . . . . .
C12 C 0.2853(2) 0.3074(2) 0.8133(2) 0.0174(6) Uani 1 1 d . . . . .
C13 C 0.2619(3) 0.2311(3) 0.7737(3) 0.0214(7) Uani 1 1 d . . . . .
C14 C 0.1550(3) 0.2154(3) 0.7990(3) 0.0298(8) Uani 1 1 d . . . . .
H14 H 0.136882 0.164387 0.773946 0.036 Uiso 1 1 calc R U . . .
C15 C 0.0751(3) 0.2721(3) 0.8595(3) 0.0319(8) Uani 1 1 d . . . . .
H15 H 0.003163 0.259677 0.875504 0.038 Uiso 1 1 calc R U . . .
C16 C 0.0991(2) 0.3462(3) 0.8964(3) 0.0286(8) Uani 1 1 d . . . . .
H16 H 0.043465 0.384579 0.937973 0.034 Uiso 1 1 calc R U . . .
C17 C 0.2046(2) 0.3663(3) 0.8738(3) 0.0201(6) Uani 1 1 d . . . . .
C18 C 0.3469(3) 0.1690(3) 0.7046(3) 0.0265(7) Uani 1 1 d . . . . .
H18 H 0.412407 0.204034 0.679756 0.032 Uiso 1 1 calc R U . . .
C19 C 0.3791(3) 0.0472(3) 0.7686(3) 0.0377(9) Uani 1 1 d . . . . .
H19A H 0.413226 0.041986 0.827832 0.057 Uiso 1 1 calc R U . . .
H19B H 0.429936 0.009136 0.719869 0.057 Uiso 1 1 calc R U . . .
H19C H 0.314775 0.012928 0.798802 0.057 Uiso 1 1 calc R U . . .
C20 C 0.3071(4) 0.1759(4) 0.6042(3) 0.0439(10) Uani 1 1 d . . . . .
H20A H 0.249221 0.133048 0.626411 0.066 Uiso 1 1 calc R U . . .
H20B H 0.366821 0.146199 0.555023 0.066 Uiso 1 1 calc R U . . .
H20C H 0.279903 0.252921 0.566837 0.066 Uiso 1 1 calc R U . . .
C21 C 0.2285(3) 0.4467(3) 0.9190(3) 0.0244(7) Uani 1 1 d . . . . .
H21 H 0.307328 0.448988 0.896149 0.029 Uiso 1 1 calc R U . . .
C22 C 0.1666(3) 0.5634(3) 0.8735(3) 0.0373(9) Uani 1 1 d . . . . .
H22A H 0.188098 0.588741 0.794147 0.056 Uiso 1 1 calc R U . . .
H22B H 0.183167 0.613285 0.904205 0.056 Uiso 1 1 calc R U . . .
H22C H 0.089056 0.562556 0.892956 0.056 Uiso 1 1 calc R U . . .
C23 C 0.2019(3) 0.4082(4) 1.0431(3) 0.0429(10) Uani 1 1 d . . . . .
H23A H 0.124691 0.406487 1.067340 0.064 Uiso 1 1 calc R U . . .
H23B H 0.221143 0.459099 1.070714 0.064 Uiso 1 1 calc R U . . .
H23C H 0.242939 0.334255 1.070872 0.064 Uiso 1 1 calc R U . . .
C24 C 0.4675(2) 0.2477(2) 0.8173(2) 0.0153(6) Uani 1 1 d . . . . .
H24 H 0.445175 0.180185 0.862475 0.018 Uiso 1 1 calc R U . . .
C25 C 0.5823(2) 0.2479(2) 0.7900(2) 0.0137(6) Uani 1 1 d . . . . .
C26 C 0.6489(2) 0.1450(2) 0.8235(2) 0.0160(6) Uani 1 1 d . . . . .
H26 H 0.615863 0.081650 0.857073 0.019 Uiso 1 1 calc R U . . .
C27 C 0.7608(2) 0.1304(2) 0.8104(2) 0.0152(6) Uani 1 1 d . . . . .
C28 C 0.8077(2) 0.2246(2) 0.7642(2) 0.0150(6) Uani 1 1 d . . . . .
H28 H 0.883503 0.217836 0.755106 0.018 Uiso 1 1 calc R U . . .
C29 C 0.7447(2) 0.3284(2) 0.7313(2) 0.0133(5) Uani 1 1 d . . . . .
C30 C 0.6312(2) 0.3420(2) 0.7404(2) 0.0125(5) Uani 1 1 d . . . . .
C31 C 0.8311(2) 0.0165(2) 0.8443(3) 0.0199(6) Uani 1 1 d . . . . .
C32 C 0.7642(3) -0.0756(3) 0.8994(4) 0.0436(11) Uani 1 1 d . . . . .
H32A H 0.713914 -0.061491 0.963314 0.065 Uiso 1 1 calc R U . . .
H32B H 0.812202 -0.146304 0.921856 0.065 Uiso 1 1 calc R U . . .
H32C H 0.723602 -0.077700 0.848139 0.065 Uiso 1 1 calc R U . . .
C33 C 0.9063(3) -0.0065(3) 0.7429(3) 0.0335(9) Uani 1 1 d . . . . .
H33A H 0.863359 -0.002202 0.690860 0.050 Uiso 1 1 calc R U . . .
H33B H 0.949890 -0.080273 0.763734 0.050 Uiso 1 1 calc R U . . .
H33C H 0.953839 0.048227 0.709277 0.050 Uiso 1 1 calc R U . . .
C34 C 0.8983(3) 0.0125(3) 0.9242(3) 0.0259(7) Uani 1 1 d . . . . .
H34A H 0.947306 0.065674 0.888368 0.039 Uiso 1 1 calc R U . . .
H34B H 0.940340 -0.061640 0.948236 0.039 Uiso 1 1 calc R U . . .
H34C H 0.850486 0.030931 0.987302 0.039 Uiso 1 1 calc R U . . .
N41 N 0.47145(19) 0.6829(2) 0.6824(2) 0.0153(5) Uani 1 1 d . . . . .
C42 C 0.3794(2) 0.7555(2) 0.7186(3) 0.0175(6) Uani 1 1 d . . . . .
C43 C 0.3568(3) 0.7508(3) 0.8286(3) 0.0214(7) Uani 1 1 d . . . . .
C44 C 0.2602(3) 0.8112(3) 0.8662(3) 0.0262(7) Uani 1 1 d . . . . .
H44 H 0.243032 0.809420 0.940101 0.031 Uiso 1 1 calc R U . . .
C45 C 0.1884(3) 0.8742(3) 0.7974(3) 0.0296(8) Uani 1 1 d . . . . .
H45 H 0.122089 0.913771 0.824812 0.035 Uiso 1 1 calc R U . . .
C46 C 0.2132(2) 0.8792(3) 0.6893(3) 0.0247(7) Uani 1 1 d . . . . .
H46 H 0.164025 0.923598 0.642721 0.030 Uiso 1 1 calc R U . . .
C47 C 0.3092(2) 0.8205(2) 0.6469(3) 0.0188(6) Uani 1 1 d . . . . .
C48 C 0.4360(3) 0.6846(3) 0.9053(3) 0.0314(8) Uani 1 1 d . . . . .
H48 H 0.490421 0.633406 0.869837 0.038 Uiso 1 1 calc R U . . .
C49 C 0.3816(4) 0.6154(4) 1.0142(3) 0.0454(11) Uani 1 1 d . . . . .
H49A H 0.435270 0.575718 1.060596 0.068 Uiso 1 1 calc R U . . .
H49B H 0.348684 0.562447 1.002561 0.068 Uiso 1 1 calc R U . . .
H49C H 0.325800 0.663399 1.049578 0.068 Uiso 1 1 calc R U . . .
C50 C 0.4961(3) 0.7610(4) 0.9222(3) 0.0450(11) Uani 1 1 d . . . . .
H50A H 0.444483 0.812618 0.956493 0.068 Uiso 1 1 calc R U . . .
H50B H 0.533949 0.802163 0.851819 0.068 Uiso 1 1 calc R U . . .
H50C H 0.548316 0.717286 0.969240 0.068 Uiso 1 1 calc R U . . .
C51 C 0.3371(2) 0.8288(2) 0.5275(3) 0.0197(6) Uani 1 1 d . . . . .
H51 H 0.405477 0.776028 0.515907 0.024 Uiso 1 1 calc R U . . .
C52 C 0.3567(3) 0.9444(3) 0.4564(3) 0.0383(9) Uani 1 1 d . . . . .
H52A H 0.291202 0.998041 0.467480 0.057 Uiso 1 1 calc R U . . .
H52B H 0.375479 0.947293 0.379779 0.057 Uiso 1 1 calc R U . . .
H52C H 0.415922 0.961733 0.476253 0.057 Uiso 1 1 calc R U . . .
C53 C 0.2498(3) 0.7970(3) 0.4923(3) 0.0320(8) Uani 1 1 d . . . . .
H53A H 0.237086 0.723423 0.539255 0.048 Uiso 1 1 calc R U . . .
H53B H 0.273641 0.796826 0.416731 0.048 Uiso 1 1 calc R U . . .
H53C H 0.182942 0.850326 0.498514 0.048 Uiso 1 1 calc R U . . .
C54 C 0.5655(2) 0.7031(2) 0.6685(2) 0.0177(6) Uani 1 1 d . . . . .
H54 H 0.571309 0.774523 0.665124 0.021 Uiso 1 1 calc R U . . .
C55 C 0.6647(2) 0.6239(2) 0.6574(2) 0.0154(6) Uani 1 1 d . . . . .
C56 C 0.7624(2) 0.6604(2) 0.6375(2) 0.0179(6) Uani 1 1 d . . . . .
H56 H 0.759976 0.736822 0.622021 0.022 Uiso 1 1 calc R U . . .
C57 C 0.8630(2) 0.5912(3) 0.6391(2) 0.0179(6) Uani 1 1 d . . . . .
C58 C 0.8642(2) 0.4789(2) 0.6699(2) 0.0162(6) Uani 1 1 d . . . . .
H58 H 0.930516 0.429001 0.676494 0.019 Uiso 1 1 calc R U . . .
C59 C 0.7685(2) 0.4383(2) 0.6915(2) 0.0145(6) Uani 1 1 d . . . . .
C60 C 0.6681(2) 0.5100(2) 0.6810(2) 0.0132(5) Uani 1 1 d . . . . .
C61 C 0.9657(2) 0.6415(3) 0.6065(3) 0.0213(7) Uani 1 1 d . . . . .
C62 C 0.9628(3) 0.7052(3) 0.6834(3) 0.0332(8) Uani 1 1 d . . . . .
H62A H 1.027777 0.738155 0.661172 0.050 Uiso 1 1 calc R U . . .
H62B H 0.959803 0.654875 0.757803 0.050 Uiso 1 1 calc R U . . .
H62C H 0.898975 0.763447 0.680305 0.050 Uiso 1 1 calc R U . . .
C63 C 0.9708(3) 0.7213(3) 0.4900(3) 0.0270(7) Uani 1 1 d . . . . .
H63A H 0.909861 0.782528 0.488272 0.041 Uiso 1 1 calc R U . . .
H63B H 0.967433 0.682386 0.441107 0.041 Uiso 1 1 calc R U . . .
H63C H 1.038421 0.749904 0.466475 0.041 Uiso 1 1 calc R U . . .
C64 C 1.0679(3) 0.5526(3) 0.6095(3) 0.0283(8) Uani 1 1 d . . . . .
H64A H 1.131587 0.587427 0.587726 0.042 Uiso 1 1 calc R U . . .
H64B H 1.071148 0.512491 0.559282 0.042 Uiso 1 1 calc R U . . .
H64C H 1.066040 0.501170 0.683388 0.042 Uiso 1 1 calc R U . . .

loop_
_atom_site_aniso_label
_atom_site_aniso_U_11
_atom_site_aniso_U_22
_atom_site_aniso_U_33
_atom_site_aniso_U_23
_atom_site_aniso_U_13
_atom_site_aniso_U_12
Pb1 0.01352(5) 0.01400(5) 0.01281(5) -0.00423(4) -0.00354(4) -0.00077(4)
F1 0.0309(10) 0.0148(8) 0.0150(9) -0.0059(7) 0.0015(7) -0.0069(7)
N2 0.0134(11) 0.0094(11) 0.0133(12) -0.0031(9) -0.0029(9) -0.0018(9)
N11 0.0125(11) 0.0185(12) 0.0151(12) -0.0049(10) -0.0015(9) -0.0046(9)
C12 0.0119(13) 0.0189(15) 0.0151(14) 0.0041(12) -0.0024(11) -0.0057(11)
C13 0.0228(15) 0.0178(15) 0.0233(17) -0.0009(13) -0.0067(13) -0.0089(12)
C14 0.0292(18) 0.0302(19) 0.0312(19) 0.0015(15) -0.0132(15) -0.0157(15)
C15 0.0182(16) 0.0336(19) 0.038(2) 0.0029(16) -0.0083(15) -0.0123(14)
C16 0.0131(14) 0.0306(18) 0.0309(19) 0.0004(15) -0.0001(13) -0.0028(13)
C17 0.0133(14) 0.0218(15) 0.0178(15) 0.0012(12) -0.0013(11) -0.0024(12)
C18 0.0346(18) 0.0252(17) 0.0236(17) -0.0073(14) -0.0059(14) -0.0121(14)
C19 0.044(2) 0.0255(19) 0.045(2) -0.0081(17) -0.0123(18) -0.0082(16)
C20 0.060(3) 0.049(3) 0.031(2) -0.0117(19) -0.015(2) -0.017(2)
C21 0.0179(15) 0.0274(17) 0.0243(17) -0.0099(14) 0.0022(13) -0.0016(13)
C22 0.033(2) 0.0278(19) 0.048(2) -0.0165(18) -0.0030(17) 0.0022(16)
C23 0.041(2) 0.058(3) 0.027(2) -0.0120(19) 0.0026(17) -0.016(2)
C24 0.0150(13) 0.0137(13) 0.0171(15) -0.0025(11) -0.0043(11) -0.0045(11)
C25 0.0141(13) 0.0131(13) 0.0131(14) -0.0024(11) -0.0029(11) -0.0031(11)
C26 0.0178(14) 0.0122(13) 0.0162(14) -0.0011(11) -0.0027(11) -0.0049(11)
C27 0.0181(14) 0.0124(13) 0.0145(14) -0.0034(11) -0.0058(11) -0.0001(11)
C28 0.0145(13) 0.0162(14) 0.0155(14) -0.0059(11) -0.0042(11) -0.0019(11)
C29 0.0116(13) 0.0161(14) 0.0120(13) -0.0051(11) -0.0022(10) -0.0013(11)
C30 0.0135(13) 0.0135(13) 0.0113(13) -0.0048(11) -0.0024(10) -0.0022(10)
C31 0.0203(15) 0.0131(14) 0.0262(17) -0.0035(12) -0.0094(13) -0.0014(12)
C32 0.032(2) 0.0153(17) 0.075(3) 0.0051(18) -0.024(2) -0.0026(15)
C33 0.041(2) 0.0249(18) 0.033(2) -0.0151(15) -0.0151(17) 0.0151(15)
C34 0.0274(17) 0.0228(17) 0.0249(17) -0.0053(14) -0.0118(14) 0.0042(13)
N41 0.0163(12) 0.0156(12) 0.0155(12) -0.0078(10) -0.0061(10) 0.0022(9)
C42 0.0149(14) 0.0170(14) 0.0214(16) -0.0085(12) -0.0029(12) -0.0011(11)
C43 0.0260(16) 0.0187(15) 0.0195(16) -0.0088(13) -0.0043(13) 0.0005(12)
C44 0.0292(17) 0.0285(18) 0.0228(17) -0.0151(14) -0.0011(14) -0.0017(14)
C45 0.0191(16) 0.0328(19) 0.039(2) -0.0217(16) -0.0001(14) 0.0018(14)
C46 0.0167(15) 0.0263(17) 0.0326(19) -0.0139(15) -0.0085(13) 0.0043(13)
C47 0.0181(14) 0.0193(15) 0.0225(16) -0.0109(13) -0.0050(12) -0.0020(12)
C48 0.041(2) 0.0285(18) 0.0193(17) -0.0105(14) -0.0094(15) 0.0121(16)
C49 0.069(3) 0.042(2) 0.024(2) -0.0044(18) -0.016(2) -0.008(2)
C50 0.036(2) 0.063(3) 0.035(2) -0.011(2) -0.0181(18) -0.001(2)
C51 0.0200(15) 0.0171(15) 0.0217(16) -0.0052(12) -0.0077(12) -0.0002(12)
C52 0.051(2) 0.030(2) 0.033(2) -0.0057(16) -0.0029(18) -0.0162(18)
C53 0.0340(19) 0.040(2) 0.0274(19) -0.0088(16) -0.0129(15) -0.0105(16)
C54 0.0219(15) 0.0113(13) 0.0170(15) -0.0029(11) -0.0038(12) 0.0004(11)
C55 0.0171(14) 0.0144(14) 0.0134(14) -0.0047(11) -0.0021(11) -0.0008(11)
C56 0.0221(15) 0.0127(14) 0.0203(15) -0.0060(12) -0.0038(12) -0.0042(11)
C57 0.0167(14) 0.0205(15) 0.0162(15) -0.0054(12) 0.0002(11) -0.0065(12)
C58 0.0143(13) 0.0165(14) 0.0162(15) -0.0036(12) -0.0011(11) -0.0041(11)
C59 0.0150(13) 0.0130(13) 0.0132(14) -0.0031(11) -0.0012(11) -0.0012(11)
C60 0.0141(13) 0.0141(13) 0.0107(13) -0.0046(11) -0.0003(10) -0.0020(11)
C61 0.0213(15) 0.0216(16) 0.0216(16) -0.0046(13) -0.0009(12) -0.0111(12)
C62 0.0295(18) 0.042(2) 0.038(2) -0.0207(18) 0.0007(16) -0.0190(16)
C63 0.0243(16) 0.0281(18) 0.0255(18) -0.0027(14) -0.0004(14) -0.0117(14)
C64 0.0188(16) 0.0281(18) 0.035(2) -0.0042(15) -0.0030(14) -0.0100(13)

loop_
_atom_type_symbol
_atom_type_description
_atom_type_scat_dispersion_real
_atom_type_scat_dispersion_imag
_atom_type_scat_source
C C 0.0033 0.0016 'International Tables Vol C Tables 4.2.6.8 and 6.1.1.4'
H H 0.0000 0.0000 'International Tables Vol C Tables 4.2.6.8 and 6.1.1.4'
N N 0.0061 0.0033 'International Tables Vol C Tables 4.2.6.8 and 6.1.1.4'
F F 0.0171 0.0103 'International Tables Vol C Tables 4.2.6.8 and 6.1.1.4'
Pb Pb -3.3944 10.1111 'International Tables Vol C Tables 4.2.6.8 and 6.1.1.4'

loop_
_geom_angle_atom_site_label_1
_geom_angle_atom_site_label_2
_geom_angle_atom_site_label_3
_geom_angle
_geom_angle_site_symmetry_1
_geom_angle_site_symmetry_3
_geom_angle_publ_flag
F1 Pb1 N2 91.79(7) . . ?
F1 Pb1 F1 70.67(7) . 2_666 ?
N2 Pb1 F1 91.50(7) . 2_666 ?
F1 Pb1 N11 78.54(7) . . ?
N2 Pb1 N11 76.06(8) . . ?
F1 Pb1 N11 146.40(7) 2_666 . ?
F1 Pb1 N41 147.75(7) . . ?
N2 Pb1 N41 72.25(7) . . ?
F1 Pb1 N41 81.66(7) 2_666 . ?
N11 Pb1 N41 122.05(7) . . ?
Pb1 F1 Pb1 109.33(7) . 2_666 ?
C30 N2 C60 105.2(2) . . ?
C30 N2 Pb1 124.37(18) . . ?
C60 N2 Pb1 125.15(17) . . ?
C24 N11 C12 117.0(2) . . ?
C24 N11 Pb1 124.57(19) . . ?
C12 N11 Pb1 116.15(17) . . ?
C17 C12 C13 121.5(3) . . ?
C17 C12 N11 118.9(3) . . ?
C13 C12 N11 119.5(3) . . ?
C14 C13 C12 117.2(3) . . ?
C14 C13 C18 120.0(3) . . ?
C12 C13 C18 122.8(3) . . ?
C15 C14 C13 121.7(3) . . ?
C15 C14 H14 119.2 . . ?
C13 C14 H14 119.2 . . ?
C16 C15 C14 120.2(3) . . ?
C16 C15 H15 119.9 . . ?
C14 C15 H15 119.9 . . ?
C15 C16 C17 121.1(3) . . ?
C15 C16 H16 119.4 . . ?
C17 C16 H16 119.4 . . ?
C12 C17 C16 118.2(3) . . ?
C12 C17 C21 122.3(3) . . ?
C16 C17 C21 119.5(3) . . ?
C13 C18 C20 110.9(3) . . ?
C13 C18 C19 112.1(3) . . ?
C20 C18 C19 109.0(3) . . ?
C13 C18 H18 108.3 . . ?
C20 C18 H18 108.3 . . ?
C19 C18 H18 108.3 . . ?
C18 C19 H19A 109.5 . . ?
C18 C19 H19B 109.5 . . ?
H19A C19 H19B 109.5 . . ?
C18 C19 H19C 109.5 . . ?
H19A C19 H19C 109.5 . . ?
H19B C19 H19C 109.5 . . ?
C18 C20 H20A 109.5 . . ?
C18 C20 H20B 109.5 . . ?
H20A C20 H20B 109.5 . . ?
C18 C20 H20C 109.5 . . ?
H20A C20 H20C 109.5 . . ?
H20B C20 H20C 109.5 . . ?
C17 C21 C23 110.7(3) . . ?
C17 C21 C22 111.2(3) . . ?
C23 C21 C22 110.5(3) . . ?
C17 C21 H21 108.1 . . ?
C23 C21 H21 108.1 . . ?
C22 C21 H21 108.1 . . ?
C21 C22 H22A 109.5 . . ?
C21 C22 H22B 109.5 . . ?
H22A C22 H22B 109.5 . . ?
C21 C22 H22C 109.5 . . ?
H22A C22 H22C 109.5 . . ?
H22B C22 H22C 109.5 . . ?
C21 C23 H23A 109.5 . . ?
C21 C23 H23B 109.5 . . ?
H23A C23 H23B 109.5 . . ?
C21 C23 H23C 109.5 . . ?
H23A C23 H23C 109.5 . . ?
H23B C23 H23C 109.5 . . ?
N11 C24 C25 126.5(3) . . ?
N11 C24 H24 116.8 . . ?
C25 C24 H24 116.8 . . ?
C26 C25 C30 118.2(3) . . ?
C26 C25 C24 115.9(3) . . ?
C30 C25 C24 125.7(3) . . ?
C27 C26 C25 123.9(3) . . ?
C27 C26 H26 118.1 . . ?
C25 C26 H26 118.1 . . ?
C28 C27 C26 117.3(3) . . ?
C28 C27 C31 120.3(3) . . ?
C26 C27 C31 122.3(3) . . ?
C29 C28 C27 120.7(3) . . ?
C29 C28 H28 119.6 . . ?
C27 C28 H28 119.6 . . ?
C28 C29 C30 121.5(3) . . ?
C28 C29 C59 132.9(3) . . ?
C30 C29 C59 105.5(2) . . ?
N2 C30 C25 129.6(2) . . ?
N2 C30 C29 111.8(2) . . ?
C25 C30 C29 118.3(2) . . ?
C27 C31 C34 110.0(3) . . ?
C27 C31 C32 112.4(3) . . ?
C34 C31 C32 107.9(3) . . ?
C27 C31 C33 109.1(3) . . ?
C34 C31 C33 109.4(3) . . ?
C32 C31 C33 108.0(3) . . ?
C31 C32 H32A 109.5 . . ?
C31 C32 H32B 109.5 . . ?
H32A C32 H32B 109.5 . . ?
C31 C32 H32C 109.5 . . ?
H32A C32 H32C 109.5 . . ?
H32B C32 H32C 109.5 . . ?
C31 C33 H33A 109.5 . . ?
C31 C33 H33B 109.5 . . ?
H33A C33 H33B 109.5 . . ?
C31 C33 H33C 109.5 . . ?
H33A C33 H33C 109.5 . . ?
H33B C33 H33C 109.5 . . ?
C31 C34 H34A 109.5 . . ?
C31 C34 H34B 109.5 . . ?
H34A C34 H34B 109.5 . . ?
C31 C34 H34C 109.5 . . ?
H34A C34 H34C 109.5 . . ?
H34B C34 H34C 109.5 . . ?
C54 N41 C42 119.7(3) . . ?
C54 N41 Pb1 124.97(19) . . ?
C42 N41 Pb1 115.24(18) . . ?
C47 C42 C43 122.1(3) . . ?
C47 C42 N41 119.3(3) . . ?
C43 C42 N41 118.2(3) . . ?
C44 C43 C42 117.8(3) . . ?
C44 C43 C48 120.0(3) . . ?
C42 C43 C48 122.2(3) . . ?
C45 C44 C43 121.0(3) . . ?
C45 C44 H44 119.5 . . ?
C43 C44 H44 119.5 . . ?
C46 C45 C44 120.1(3) . . ?
C46 C45 H45 119.9 . . ?
C44 C45 H45 119.9 . . ?
C45 C46 C47 121.3(3) . . ?
C45 C46 H46 119.3 . . ?
C47 C46 H46 119.3 . . ?
C46 C47 C42 117.5(3) . . ?
C46 C47 C51 121.0(3) . . ?
C42 C47 C51 121.5(3) . . ?
C49 C48 C50 110.3(3) . . ?
C49 C48 C43 112.6(3) . . ?
C50 C48 C43 110.4(3) . . ?
C49 C48 H48 107.7 . . ?
C50 C48 H48 107.7 . . ?
C43 C48 H48 107.7 . . ?
C48 C49 H49A 109.5 . . ?
C48 C49 H49B 109.5 . . ?
H49A C49 H49B 109.5 . . ?
C48 C49 H49C 109.5 . . ?
H49A C49 H49C 109.5 . . ?
H49B C49 H49C 109.5 . . ?
C48 C50 H50A 109.5 . . ?
C48 C50 H50B 109.5 . . ?
H50A C50 H50B 109.5 . . ?
C48 C50 H50C 109.5 . . ?
H50A C50 H50C 109.5 . . ?
H50B C50 H50C 109.5 . . ?
C47 C51 C52 111.1(3) . . ?
C47 C51 C53 111.9(3) . . ?
C52 C51 C53 110.3(3) . . ?
C47 C51 H51 107.8 . . ?
C52 C51 H51 107.8 . . ?
C53 C51 H51 107.8 . . ?
C51 C52 H52A 109.5 . . ?
C51 C52 H52B 109.5 . . ?
H52A C52 H52B 109.5 . . ?
C51 C52 H52C 109.5 . . ?
H52A C52 H52C 109.5 . . ?
H52B C52 H52C 109.5 . . ?
C51 C53 H53A 109.5 . . ?
C51 C53 H53B 109.5 . . ?
H53A C53 H53B 109.5 . . ?
C51 C53 H53C 109.5 . . ?
H53A C53 H53C 109.5 . . ?
H53B C53 H53C 109.5 . . ?
N41 C54 C55 124.4(3) . . ?
N41 C54 H54 117.8 . . ?
C55 C54 H54 117.8 . . ?
C56 C55 C60 118.0(3) . . ?
C56 C55 C54 117.5(3) . . ?
C60 C55 C54 123.9(3) . . ?
C57 C56 C55 124.2(3) . . ?
C57 C56 H56 117.9 . . ?
C55 C56 H56 117.9 . . ?
C58 C57 C56 117.1(3) . . ?
C58 C57 C61 123.3(3) . . ?
C56 C57 C61 119.6(3) . . ?
C57 C58 C59 120.7(3) . . ?
C57 C58 H58 119.7 . . ?
C59 C58 H58 119.7 . . ?
C58 C59 C60 121.5(3) . . ?
C58 C59 C29 132.7(3) . . ?
C60 C59 C29 105.7(2) . . ?
N2 C60 C55 129.8(3) . . ?
N2 C60 C59 111.7(2) . . ?
C55 C60 C59 118.2(3) . . ?
C62 C61 C63 108.9(3) . . ?
C62 C61 C57 110.0(3) . . ?
C63 C61 C57 108.7(3) . . ?
C62 C61 C64 109.0(3) . . ?
C63 C61 C64 108.5(3) . . ?
C57 C61 C64 111.7(3) . . ?
C61 C62 H62A 109.5 . . ?
C61 C62 H62B 109.5 . . ?
H62A C62 H62B 109.5 . . ?
C61 C62 H62C 109.5 . . ?
H62A C62 H62C 109.5 . . ?
H62B C62 H62C 109.5 . . ?
C61 C63 H63A 109.5 . . ?
C61 C63 H63B 109.5 . . ?
H63A C63 H63B 109.5 . . ?
C61 C63 H63C 109.5 . . ?
H63A C63 H63C 109.5 . . ?
H63B C63 H63C 109.5 . . ?
C61 C64 H64A 109.5 . . ?
C61 C64 H64B 109.5 . . ?
H64A C64 H64B 109.5 . . ?
C61 C64 H64C 109.5 . . ?
H64A C64 H64C 109.5 . . ?
H64B C64 H64C 109.5 . . ?

loop_
_geom_bond_atom_site_label_1
_geom_bond_atom_site_label_2
_geom_bond_distance
_geom_bond_site_symmetry_2
_geom_bond_publ_flag
Pb1 F1 2.3042(17) . ?
Pb1 N2 2.321(2) . ?
Pb1 F1 2.3265(17) 2_666 ?
Pb1 N11 2.641(2) . ?
Pb1 N41 2.700(2) . ?
N2 C30 1.386(3) . ?
N2 C60 1.394(4) . ?
N11 C24 1.279(4) . ?
N11 C12 1.439(3) . ?
C12 C17 1.402(4) . ?
C12 C13 1.417(4) . ?
C13 C14 1.399(4) . ?
C13 C18 1.520(5) . ?
C14 C15 1.381(5) . ?
C14 H14 0.9500 . ?
C15 C16 1.370(5) . ?
C15 H15 0.9500 . ?
C16 C17 1.403(4) . ?
C16 H16 0.9500 . ?
C17 C21 1.521(5) . ?
C18 C20 1.527(5) . ?
C18 C19 1.539(5) . ?
C18 H18 1.0000 . ?
C19 H19A 0.9800 . ?
C19 H19B 0.9800 . ?
C19 H19C 0.9800 . ?
C20 H20A 0.9800 . ?
C20 H20B 0.9800 . ?
C20 H20C 0.9800 . ?
C21 C23 1.527(5) . ?
C21 C22 1.537(5) . ?
C21 H21 1.0000 . ?
C22 H22A 0.9800 . ?
C22 H22B 0.9800 . ?
C22 H22C 0.9800 . ?
C23 H23A 0.9800 . ?
C23 H23B 0.9800 . ?
C23 H23C 0.9800 . ?
C24 C25 1.449(4) . ?
C24 H24 0.9500 . ?
C25 C26 1.407(4) . ?
C25 C30 1.409(4) . ?
C26 C27 1.397(4) . ?
C26 H26 0.9500 . ?
C27 C28 1.395(4) . ?
C27 C31 1.533(4) . ?
C28 C29 1.394(4) . ?
C28 H28 0.9500 . ?
C29 C30 1.425(4) . ?
C29 C59 1.442(4) . ?
C31 C34 1.530(4) . ?
C31 C32 1.532(5) . ?
C31 C33 1.536(5) . ?
C32 H32A 0.9800 . ?
C32 H32B 0.9800 . ?
C32 H32C 0.9800 . ?
C33 H33A 0.9800 . ?
C33 H33B 0.9800 . ?
C33 H33C 0.9800 . ?
C34 H34A 0.9800 . ?
C34 H34B 0.9800 . ?
C34 H34C 0.9800 . ?
N41 C54 1.274(4) . ?
N41 C42 1.431(4) . ?
C42 C47 1.404(4) . ?
C42 C43 1.408(4) . ?
C43 C44 1.391(4) . ?
C43 C48 1.532(4) . ?
C44 C45 1.388(5) . ?
C44 H44 0.9500 . ?
C45 C46 1.381(5) . ?
C45 H45 0.9500 . ?
C46 C47 1.397(4) . ?
C46 H46 0.9500 . ?
C47 C51 1.516(4) . ?
C48 C49 1.521(5) . ?
C48 C50 1.528(6) . ?
C48 H48 1.0000 . ?
C49 H49A 0.9800 . ?
C49 H49B 0.9800 . ?
C49 H49C 0.9800 . ?
C50 H50A 0.9800 . ?
C50 H50B 0.9800 . ?
C50 H50C 0.9800 . ?
C51 C52 1.530(5) . ?
C51 C53 1.534(4) . ?
C51 H51 1.0000 . ?
C52 H52A 0.9800 . ?
C52 H52B 0.9800 . ?
C52 H52C 0.9800 . ?
C53 H53A 0.9800 . ?
C53 H53B 0.9800 . ?
C53 H53C 0.9800 . ?
C54 C55 1.457(4) . ?
C54 H54 0.9500 . ?
C55 C56 1.405(4) . ?
C55 C60 1.414(4) . ?
C56 C57 1.399(4) . ?
C56 H56 0.9500 . ?
C57 C58 1.389(4) . ?
C57 C61 1.539(4) . ?
C58 C59 1.405(4) . ?
C58 H58 0.9500 . ?
C59 C60 1.418(4) . ?
C61 C62 1.533(5) . ?
C61 C63 1.538(4) . ?
C61 C64 1.538(4) . ?
C62 H62A 0.9800 . ?
C62 H62B 0.9800 . ?
C62 H62C 0.9800 . ?
C63 H63A 0.9800 . ?
C63 H63B 0.9800 . ?
C63 H63C 0.9800 . ?
C64 H64A 0.9800 . ?
C64 H64B 0.9800 . ?
C64 H64C 0.9800 . ?

loop_
_geom_torsion_atom_site_label_1
_geom_torsion_atom_site_label_2
_geom_torsion_atom_site_label_3
_geom_torsion_atom_site_label_4
_geom_torsion
_geom_torsion_site_symmetry_1
_geom_torsion_site_symmetry_2
_geom_torsion_site_symmetry_3
_geom_torsion_site_symmetry_4
_geom_torsion_publ_flag
C24 N11 C12 C17 123.2(3) . . . . ?
Pb1 N11 C12 C17 -73.1(3) . . . . ?
C24 N11 C12 C13 -59.8(4) . . . . ?
Pb1 N11 C12 C13 103.9(3) . . . . ?
C17 C12 C13 C14 -1.1(4) . . . . ?
N11 C12 C13 C14 -178.0(3) . . . . ?
C17 C12 C13 C18 177.8(3) . . . . ?
N11 C12 C13 C18 0.8(4) . . . . ?
C12 C13 C14 C15 0.4(5) . . . . ?
C18 C13 C14 C15 -178.5(3) . . . . ?
C13 C14 C15 C16 0.1(5) . . . . ?
C14 C15 C16 C17 0.1(5) . . . . ?
C13 C12 C17 C16 1.3(4) . . . . ?
N11 C12 C17 C16 178.3(3) . . . . ?
C13 C12 C17 C21 178.6(3) . . . . ?
N11 C12 C17 C21 -4.4(4) . . . . ?
C15 C16 C17 C12 -0.8(5) . . . . ?
C15 C16 C17 C21 -178.2(3) . . . . ?
C14 C13 C18 C20 47.3(4) . . . . ?
C12 C13 C18 C20 -131.5(3) . . . . ?
C14 C13 C18 C19 -74.7(4) . . . . ?
C12 C13 C18 C19 106.5(4) . . . . ?
C12 C17 C21 C23 -116.9(3) . . . . ?
C16 C17 C21 C23 60.4(4) . . . . ?
C12 C17 C21 C22 119.8(3) . . . . ?
C16 C17 C21 C22 -62.8(4) . . . . ?
C12 N11 C24 C25 173.1(3) . . . . ?
Pb1 N11 C24 C25 10.9(4) . . . . ?
N11 C24 C25 C26 -173.3(3) . . . . ?
N11 C24 C25 C30 11.4(5) . . . . ?
C30 C25 C26 C27 -0.1(4) . . . . ?
C24 C25 C26 C27 -175.8(3) . . . . ?
C25 C26 C27 C28 2.0(4) . . . . ?
C25 C26 C27 C31 -177.8(3) . . . . ?
C26 C27 C28 C29 -1.0(4) . . . . ?
C31 C27 C28 C29 178.8(3) . . . . ?
C27 C28 C29 C30 -1.9(4) . . . . ?
C27 C28 C29 C59 173.3(3) . . . . ?
C60 N2 C30 C25 170.1(3) . . . . ?
Pb1 N2 C30 C25 -34.6(4) . . . . ?
C60 N2 C30 C29 -2.9(3) . . . . ?
Pb1 N2 C30 C29 152.38(19) . . . . ?
C26 C25 C30 N2 -175.3(3) . . . . ?
C24 C25 C30 N2 -0.1(5) . . . . ?
C26 C25 C30 C29 -2.7(4) . . . . ?
C24 C25 C30 C29 172.4(3) . . . . ?
C28 C29 C30 N2 177.7(3) . . . . ?
C59 C29 C30 N2 1.3(3) . . . . ?
C28 C29 C30 C25 3.8(4) . . . . ?
C59 C29 C30 C25 -172.6(3) . . . . ?
C28 C27 C31 C34 56.4(4) . . . . ?
C26 C27 C31 C34 -123.8(3) . . . . ?
C28 C27 C31 C32 176.6(3) . . . . ?
C26 C27 C31 C32 -3.6(4) . . . . ?
C28 C27 C31 C33 -63.6(4) . . . . ?
C26 C27 C31 C33 116.1(3) . . . . ?
C54 N41 C42 C47 111.1(3) . . . . ?
Pb1 N41 C42 C47 -65.0(3) . . . . ?
C54 N41 C42 C43 -75.3(4) . . . . ?
Pb1 N41 C42 C43 108.7(3) . . . . ?
C47 C42 C43 C44 1.4(5) . . . . ?
N41 C42 C43 C44 -172.0(3) . . . . ?
C47 C42 C43 C48 -176.7(3) . . . . ?
N41 C42 C43 C48 9.8(5) . . . . ?
C42 C43 C44 C45 0.0(5) . . . . ?
C48 C43 C44 C45 178.3(3) . . . . ?
C43 C44 C45 C46 -1.3(5) . . . . ?
C44 C45 C46 C47 1.1(5) . . . . ?
C45 C46 C47 C42 0.3(5) . . . . ?
C45 C46 C47 C51 -178.5(3) . . . . ?
C43 C42 C47 C46 -1.6(5) . . . . ?
N41 C42 C47 C46 171.8(3) . . . . ?
C43 C42 C47 C51 177.2(3) . . . . ?
N41 C42 C47 C51 -9.4(4) . . . . ?
C44 C43 C48 C49 47.7(5) . . . . ?
C42 C43 C48 C49 -134.1(3) . . . . ?
C44 C43 C48 C50 -76.2(4) . . . . ?
C42 C43 C48 C50 102.0(4) . . . . ?
C46 C47 C51 C52 66.7(4) . . . . ?
C42 C47 C51 C52 -112.1(3) . . . . ?
C46 C47 C51 C53 -57.0(4) . . . . ?
C42 C47 C51 C53 124.2(3) . . . . ?
C42 N41 C54 C55 164.8(3) . . . . ?
Pb1 N41 C54 C55 -19.6(4) . . . . ?
N41 C54 C55 C56 177.2(3) . . . . ?
N41 C54 C55 C60 -12.5(5) . . . . ?
C60 C55 C56 C57 0.4(5) . . . . ?
C54 C55 C56 C57 171.2(3) . . . . ?
C55 C56 C57 C58 -4.8(5) . . . . ?
C55 C56 C57 C61 174.8(3) . . . . ?
C56 C57 C58 C59 4.0(4) . . . . ?
C61 C57 C58 C59 -175.5(3) . . . . ?
C57 C58 C59 C60 1.0(4) . . . . ?
C57 C58 C59 C29 -175.1(3) . . . . ?
C28 C29 C59 C58 1.6(6) . . . . ?
C30 C29 C59 C58 177.4(3) . . . . ?
C28 C29 C59 C60 -174.9(3) . . . . ?
C30 C29 C59 C60 0.8(3) . . . . ?
C30 N2 C60 C55 -170.0(3) . . . . ?
Pb1 N2 C60 C55 35.0(4) . . . . ?
C30 N2 C60 C59 3.5(3) . . . . ?
Pb1 N2 C60 C59 -151.56(19) . . . . ?
C56 C55 C60 N2 177.8(3) . . . . ?
C54 C55 C60 N2 7.5(5) . . . . ?
C56 C55 C60 C59 4.7(4) . . . . ?
C54 C55 C60 C59 -165.6(3) . . . . ?
C58 C59 C60 N2 -179.7(3) . . . . ?
C29 C59 C60 N2 -2.7(3) . . . . ?
C58 C59 C60 C55 -5.5(4) . . . . ?
C29 C59 C60 C55 171.5(3) . . . . ?
C58 C57 C61 C62 -119.6(3) . . . . ?
C56 C57 C61 C62 60.9(4) . . . . ?
C58 C57 C61 C63 121.2(3) . . . . ?
C56 C57 C61 C63 -58.3(4) . . . . ?
C58 C57 C61 C64 1.6(4) . . . . ?
C56 C57 C61 C64 -177.9(3) . . . . ?
